data_4301082
loop_
_publ_author_name
'Joachim Ballmann'
'Michael G. G. Fuchs'
'Sebastian Dechert'
'Michael John'
'Franc Meyer'

_publ_contact_author_address
; Institut f\"ur Anorganische Chemie
  Georg August Universit\"at G\"ottingen
  Tammannstra\&se 4
  D-37077 G\"ottingen
  Germany
;
_publ_contact_author_email franc.meyer@chemie.uni-goettingen.de
_publ_contact_author_fax 49(551)393063
_publ_contact_author_name 'Prof. Dr. Franc Meyer'
_publ_contact_author_phone 49(551)393012
_publ_section_title
;
Synthesis and Coordination Properties of Chelating Dithiophenolate Ligands
;
_journal_name_full 'Inorganic Chemistry'
_journal_page_first 90
_journal_page_last 99
_journal_paper_doi 10.1021/ic801285u
_journal_volume 48
_journal_year 2009
_chemical_formula_moiety 'C62 H68 N4 S4 Zn2'
_chemical_formula_sum 'C62 H68 N4 S4 Zn2'
_chemical_formula_weight 1128.18
_chemical_name_systematic
;
 ?
;
_space_group_IT_number 2
_symmetry_cell_setting triclinic
_symmetry_space_group_name_Hall '-P 1'
_symmetry_space_group_name_H-M 'P -1'
_atom_sites_solution_hydrogens geom
_atom_sites_solution_primary direct
_atom_sites_solution_secondary difmap
_audit_creation_method SHELXL-97
_cell_angle_alpha 66.503(3)
_cell_angle_beta 85.194(4)
_cell_angle_gamma 74.564(4)
_cell_formula_units_Z 1
_cell_length_a 11.0651(5)
_cell_length_b 11.7647(5)
_cell_length_c 12.4259(6)
_cell_measurement_reflns_used 18124
_cell_measurement_temperature 133(2)
_cell_measurement_theta_max 26.95
_cell_measurement_theta_min 1.91
_cell_volume 1429.48(12)
_computing_cell_refinement 'X-AREA (Stoe & Cie, 2002)'
_computing_data_collection 'X-AREA (Stoe & Cie, 2002)'
_computing_data_reduction 'X-AREA (Stoe & Cie, 2002)'
_computing_molecular_graphics 'DIAMOND (Brandenburg, 2001)'
_computing_publication_material 'SHELXL-97 (Sheldrick, 1997)'
_computing_structure_refinement 'SHELXL-97 (Sheldrick, 1997)'
_computing_structure_solution 'SHELXS-97 (Sheldrick, 1990)'
_diffrn_ambient_temperature 133(2)
_diffrn_measured_fraction_theta_full 0.999
_diffrn_measured_fraction_theta_max 0.999
_diffrn_measurement_device_type 'Stoe IPDS II'
_diffrn_measurement_method \w
_diffrn_radiation_monochromator graphite
_diffrn_radiation_source 'fine-focus sealed tube'
_diffrn_radiation_type MoK\a
_diffrn_radiation_wavelength 0.71073
_diffrn_reflns_av_R_equivalents 0.0312
_diffrn_reflns_av_sigmaI/netI 0.0288
_diffrn_reflns_limit_h_max 14
_diffrn_reflns_limit_h_min -14
_diffrn_reflns_limit_k_max 14
_diffrn_reflns_limit_k_min -14
_diffrn_reflns_limit_l_max 15
_diffrn_reflns_limit_l_min -15
_diffrn_reflns_number 18124
_diffrn_reflns_theta_full 26.95
_diffrn_reflns_theta_max 26.95
_diffrn_reflns_theta_min 1.91
_exptl_absorpt_coefficient_mu 1.027
_exptl_absorpt_correction_T_max 0.8639
_exptl_absorpt_correction_T_min 0.7231
_exptl_absorpt_correction_type numerical
_exptl_absorpt_process_details 'X-RED (Stoe & Cie, 2002)'
_exptl_crystal_colour colorless
_exptl_crystal_density_diffrn 1.311
_exptl_crystal_density_method 'not measured'
_exptl_crystal_description block
_exptl_crystal_F_000 592
_exptl_crystal_size_max 0.29
_exptl_crystal_size_mid 0.28
_exptl_crystal_size_min 0.13
_refine_diff_density_max 0.350
_refine_diff_density_min -0.334
_refine_diff_density_rms 0.051
_refine_ls_extinction_method none
_refine_ls_goodness_of_fit_ref 1.037
_refine_ls_hydrogen_treatment constr
_refine_ls_matrix_type full
_refine_ls_number_parameters 338
_refine_ls_number_reflns 6187
_refine_ls_number_restraints 30
_refine_ls_restrained_S_all 1.050
_refine_ls_R_factor_all 0.0336
_refine_ls_R_factor_gt 0.0269
_refine_ls_shift/su_max 0.001
_refine_ls_shift/su_mean 0.000
_refine_ls_structure_factor_coef Fsqd
_refine_ls_weighting_details 'calc w=1/[\s^2^(Fo^2^)+(0.0393P)^2^+0.2833P] where P=(Fo^2^+2Fc^2^)/3'
_refine_ls_weighting_scheme calc
_refine_ls_wR_factor_gt 0.0676
_refine_ls_wR_factor_ref 0.0696
_reflns_number_gt 5370
_reflns_number_total 6187
_reflns_threshold_expression >2sigma(I)
_cod_data_source_file ic801285u_si_003_5.cif
_cod_data_source_block 5d-ab33
_cod_original_cell_volume 1429.48(11)
_cod_database_code 4301082

loop_
_symmetry_equiv_pos_as_xyz
'x, y, z'
'-x, -y, -z'

loop_
_atom_site_label
_atom_site_type_symbol
_atom_site_fract_x
_atom_site_fract_y
_atom_site_fract_z
_atom_site_U_iso_or_equiv
_atom_site_adp_type
_atom_site_occupancy
_atom_site_symmetry_multiplicity
_atom_site_calc_flag
_atom_site_refinement_flags
_atom_site_disorder_assembly
_atom_site_disorder_group
Zn1 Zn 0.046769(16) 0.735804(18) 0.473414(16) 0.01746(6) Uani 1 1 d . . .
S1 S 0.11300(4) 0.62244(4) 0.66121(4) 0.02325(9) Uani 1 1 d . . .
S2 S 0.16429(4) 0.20655(4) 0.55522(4) 0.02347(10) Uani 1 1 d . . .
N1 N 0.12264(12) 0.67595(12) 0.34149(12) 0.0173(3) Uani 1 1 d . . .
N2 N 0.15476(13) 0.86600(13) 0.38806(13) 0.0202(3) Uani 1 1 d . . .
C1 C 0.27946(15) 0.58257(16) 0.65106(14) 0.0209(3) Uani 1 1 d . . .
C2 C 0.34579(16) 0.66473(17) 0.65910(16) 0.0249(3) Uani 1 1 d . . .
H2 H 0.3019 0.7415 0.6643 0.080 Uiso 1 1 calc R . .
C3 C 0.47577(17) 0.63403(19) 0.65941(17) 0.0292(4) Uani 1 1 d . . .
H3 H 0.5183 0.6904 0.6638 0.080 Uiso 1 1 calc R . .
C4 C 0.54180(16) 0.51948(19) 0.65321(18) 0.0307(4) Uani 1 1 d . . .
H4 H 0.6290 0.4968 0.6562 0.080 Uiso 1 1 calc R . .
C5 C 0.47725(17) 0.43875(18) 0.64249(17) 0.0287(4) Uani 1 1 d . . .
H5 H 0.5223 0.3625 0.6368 0.080 Uiso 1 1 calc R . .
C6 C 0.34630(16) 0.46830(16) 0.63990(15) 0.0228(3) Uani 1 1 d . . .
C7 C 0.28234(17) 0.38239(17) 0.61557(16) 0.0258(4) Uani 1 1 d . . .
H7A H 0.3411 0.3360 0.5756 0.080 Uiso 1 1 calc R . .
H7B H 0.2125 0.4366 0.5613 0.080 Uiso 1 1 calc R . .
C8 C 0.23314(15) 0.28540(16) 0.71921(15) 0.0211(3) Uani 1 1 d . . .
C10 C 0.23930(16) 0.27889(16) 0.83292(16) 0.0245(3) Uani 1 1 d . . .
H10 H 0.2768 0.3340 0.8466 0.080 Uiso 1 1 calc R . .
C11 C 0.19056(17) 0.19159(17) 0.92670(16) 0.0273(4) Uani 1 1 d . . .
H11 H 0.1942 0.1897 1.0019 0.080 Uiso 1 1 calc R . .
C12 C 0.13673(17) 0.10756(17) 0.90742(17) 0.0273(4) Uani 1 1 d . . .
H12 H 0.1050 0.0482 0.9698 0.080 Uiso 1 1 calc R . .
C13 C 0.13039(16) 0.11229(16) 0.79468(17) 0.0248(4) Uani 1 1 d . . .
H13 H 0.0945 0.0554 0.7822 0.080 Uiso 1 1 calc R . .
C14 C 0.17692(15) 0.20091(15) 0.69933(15) 0.0206(3) Uani 1 1 d . . .
C15 C 0.08688(15) 0.58993(15) 0.31502(15) 0.0203(3) Uani 1 1 d . . .
H15 H 0.0427 0.5367 0.3701 0.080 Uiso 1 1 calc R . .
C16 C 0.11276(15) 0.57680(15) 0.20961(15) 0.0207(3) Uani 1 1 d . . .
H16 H 0.0861 0.5156 0.1949 0.080 Uiso 1 1 calc R . .
C17 C 0.17884(15) 0.65501(15) 0.12477(15) 0.0190(3) Uani 1 1 d . A .
C18 C 0.21701(15) 0.74372(15) 0.15428(15) 0.0196(3) Uani 1 1 d . . .
H18 H 0.2626 0.7971 0.1013 0.080 Uiso 1 1 calc R . .
C19 C 0.18738(14) 0.75250(14) 0.26154(14) 0.0175(3) Uani 1 1 d . . .
C20 C 0.21900(14) 0.84829(14) 0.29718(14) 0.0179(3) Uani 1 1 d . . .
C21 C 0.31003(15) 0.91355(15) 0.24238(14) 0.0191(3) Uani 1 1 d . . .
H21 H 0.3531 0.8993 0.1795 0.080 Uiso 1 1 calc R . .
C22 C 0.33637(15) 1.00001(15) 0.28179(15) 0.0192(3) Uani 1 1 d . . .
C23 C 0.26750(16) 1.01775(16) 0.37561(16) 0.0241(3) Uani 1 1 d . . .
H23 H 0.2811 1.0755 0.4041 0.080 Uiso 1 1 calc R . .
C24 C 0.17935(16) 0.94971(17) 0.42620(16) 0.0243(3) Uani 1 1 d . . .
H24 H 0.1351 0.9622 0.4893 0.080 Uiso 1 1 calc R . .
C25 C 0.20816(16) 0.64637(16) 0.00585(15) 0.0241(3) Uani 1 1 d D . .
C26A C 0.1459(2) 0.5528(2) -0.01115(19) 0.0339(5) Uani 0.894(2) 1 d PD A 1
H26A H 0.1739 0.4695 0.0504 0.080 Uiso 0.894(2) 1 calc PR A 1
H26B H 0.1682 0.5478 -0.0857 0.080 Uiso 0.894(2) 1 calc PR A 1
H26C H 0.0565 0.5825 -0.0087 0.080 Uiso 0.894(2) 1 calc PR A 1
C27A C 0.3517(2) 0.5969(2) 0.0009(2) 0.0344(5) Uani 0.894(2) 1 d PD A 1
H27A H 0.3793 0.5134 0.0622 0.080 Uiso 0.894(2) 1 calc PR A 1
H27B H 0.3922 0.6547 0.0114 0.080 Uiso 0.894(2) 1 calc PR A 1
H27C H 0.3729 0.5920 -0.0739 0.080 Uiso 0.894(2) 1 calc PR A 1
C28A C 0.1632(2) 0.77805(19) -0.09092(18) 0.0330(5) Uani 0.894(2) 1 d PD A 1
H28A H 0.1812 0.7725 -0.1659 0.080 Uiso 0.894(2) 1 calc PR A 1
H28B H 0.2054 0.8357 -0.0827 0.080 Uiso 0.894(2) 1 calc PR A 1
H28C H 0.0744 0.8093 -0.0855 0.080 Uiso 0.894(2) 1 calc PR A 1
C26B C 0.3050(11) 0.7227(12) -0.0635(13) 0.0339(5) Uani 0.106(2) 1 d PD A 2
H26D H 0.3199 0.7140 -0.1374 0.080 Uiso 0.106(2) 1 calc PR A 2
H26E H 0.3823 0.6893 -0.0187 0.080 Uiso 0.106(2) 1 calc PR A 2
H26F H 0.2723 0.8115 -0.0769 0.080 Uiso 0.106(2) 1 calc PR A 2
C27B C 0.0832(9) 0.7193(13) -0.0701(13) 0.0344(5) Uani 0.106(2) 1 d PD A 2
H27D H 0.0959 0.7167 -0.1465 0.080 Uiso 0.106(2) 1 calc PR A 2
H27E H 0.0598 0.8069 -0.0776 0.080 Uiso 0.106(2) 1 calc PR A 2
H27F H 0.0176 0.6788 -0.0323 0.080 Uiso 0.106(2) 1 calc PR A 2
C28B C 0.2488(13) 0.5138(8) 0.0023(14) 0.0330(5) Uani 0.106(2) 1 d PD A 2
H28D H 0.2649 0.5219 -0.0772 0.080 Uiso 0.106(2) 1 calc PR A 2
H28E H 0.1833 0.4705 0.0322 0.080 Uiso 0.106(2) 1 calc PR A 2
H28F H 0.3237 0.4653 0.0497 0.080 Uiso 0.106(2) 1 calc PR A 2
C29 C 0.43694(15) 1.07238(15) 0.22860(15) 0.0208(3) Uani 1 1 d . . .
C30 C 0.50382(17) 1.03907(18) 0.12850(17) 0.0277(4) Uani 1 1 d . . .
H30A H 0.4438 1.0602 0.0676 0.080 Uiso 1 1 calc R . .
H30B H 0.5441 0.9490 0.1574 0.080 Uiso 1 1 calc R . .
H30C H 0.5656 1.0870 0.0975 0.080 Uiso 1 1 calc R . .
C31 C 0.37442(17) 1.21698(16) 0.18111(17) 0.0277(4) Uani 1 1 d . . .
H31A H 0.3164 1.2389 0.1184 0.080 Uiso 1 1 calc R . .
H31B H 0.4375 1.2636 0.1523 0.080 Uiso 1 1 calc R . .
H31C H 0.3304 1.2387 0.2430 0.080 Uiso 1 1 calc R . .
C32 C 0.53397(17) 1.03787(18) 0.32591(17) 0.0286(4) Uani 1 1 d . . .
H32A H 0.6000 1.0796 0.2931 0.080 Uiso 1 1 calc R . .
H32B H 0.5685 0.9467 0.3594 0.080 Uiso 1 1 calc R . .
H32C H 0.4939 1.0658 0.3859 0.080 Uiso 1 1 calc R . .

loop_
_atom_site_aniso_label
_atom_site_aniso_U_11
_atom_site_aniso_U_22
_atom_site_aniso_U_33
_atom_site_aniso_U_23
_atom_site_aniso_U_13
_atom_site_aniso_U_12
Zn1 0.01729(9) 0.02229(10) 0.01609(10) -0.00952(7) 0.00265(7) -0.00787(7)
S1 0.02037(19) 0.0335(2) 0.0162(2) -0.00851(17) 0.00254(15) -0.00999(16)
S2 0.01748(18) 0.0335(2) 0.0260(2) -0.01916(19) 0.00058(16) -0.00517(16)
N1 0.0181(6) 0.0186(6) 0.0170(7) -0.0079(5) 0.0019(5) -0.0066(5)
N2 0.0223(6) 0.0222(7) 0.0206(7) -0.0116(6) 0.0044(5) -0.0089(5)
C1 0.0209(8) 0.0274(8) 0.0147(8) -0.0068(7) -0.0001(6) -0.0088(6)
C2 0.0268(8) 0.0291(9) 0.0230(9) -0.0127(7) -0.0001(7) -0.0099(7)
C3 0.0270(9) 0.0385(10) 0.0302(10) -0.0164(8) -0.0005(7) -0.0164(8)
C4 0.0197(8) 0.0398(10) 0.0317(10) -0.0119(8) -0.0021(7) -0.0089(7)
C5 0.0252(9) 0.0276(9) 0.0314(10) -0.0106(8) -0.0004(7) -0.0047(7)
C6 0.0257(8) 0.0256(8) 0.0188(8) -0.0075(7) 0.0001(6) -0.0110(7)
C7 0.0310(9) 0.0289(9) 0.0232(9) -0.0129(7) 0.0029(7) -0.0131(7)
C8 0.0193(7) 0.0213(8) 0.0231(9) -0.0094(7) -0.0014(6) -0.0041(6)
C10 0.0273(8) 0.0236(8) 0.0246(9) -0.0097(7) -0.0045(7) -0.0074(7)
C11 0.0298(9) 0.0302(9) 0.0209(9) -0.0086(7) -0.0043(7) -0.0068(7)
C12 0.0279(9) 0.0234(8) 0.0250(9) -0.0029(7) -0.0034(7) -0.0069(7)
C13 0.0239(8) 0.0205(8) 0.0303(10) -0.0092(7) -0.0044(7) -0.0056(6)
C14 0.0185(7) 0.0208(8) 0.0230(9) -0.0107(7) -0.0032(6) -0.0012(6)
C15 0.0205(7) 0.0205(7) 0.0225(9) -0.0093(7) 0.0024(6) -0.0088(6)
C16 0.0227(8) 0.0205(7) 0.0245(9) -0.0115(7) 0.0030(6) -0.0106(6)
C17 0.0216(7) 0.0195(7) 0.0181(8) -0.0091(6) 0.0012(6) -0.0062(6)
C18 0.0230(8) 0.0197(7) 0.0188(8) -0.0082(6) 0.0045(6) -0.0101(6)
C19 0.0181(7) 0.0174(7) 0.0184(8) -0.0076(6) 0.0012(6) -0.0057(6)
C20 0.0204(7) 0.0171(7) 0.0180(8) -0.0073(6) 0.0010(6) -0.0068(6)
C21 0.0213(7) 0.0198(7) 0.0190(8) -0.0094(6) 0.0034(6) -0.0077(6)
C22 0.0199(7) 0.0179(7) 0.0214(8) -0.0086(6) -0.0005(6) -0.0056(6)
C23 0.0280(8) 0.0258(8) 0.0277(9) -0.0176(7) 0.0047(7) -0.0114(7)
C24 0.0275(8) 0.0288(8) 0.0255(9) -0.0183(7) 0.0078(7) -0.0113(7)
C25 0.0347(9) 0.0238(8) 0.0201(9) -0.0124(7) 0.0059(7) -0.0132(7)
C26A 0.0564(14) 0.0315(11) 0.0246(11) -0.0158(9) 0.0027(10) -0.0215(10)
C27A 0.0383(11) 0.0391(12) 0.0298(12) -0.0190(10) 0.0099(9) -0.0102(9)
C28A 0.0532(13) 0.0259(10) 0.0192(10) -0.0081(8) 0.0017(9) -0.0102(9)
C26B 0.0564(14) 0.0315(11) 0.0246(11) -0.0158(9) 0.0027(10) -0.0215(10)
C27B 0.0383(11) 0.0391(12) 0.0298(12) -0.0190(10) 0.0099(9) -0.0102(9)
C28B 0.0532(13) 0.0259(10) 0.0192(10) -0.0081(8) 0.0017(9) -0.0102(9)
C29 0.0219(8) 0.0204(7) 0.0240(9) -0.0104(7) 0.0011(6) -0.0093(6)
C30 0.0298(9) 0.0317(9) 0.0298(10) -0.0167(8) 0.0099(7) -0.0162(7)
C31 0.0327(9) 0.0214(8) 0.0312(10) -0.0101(7) -0.0027(8) -0.0099(7)
C32 0.0259(8) 0.0329(9) 0.0296(10) -0.0124(8) -0.0032(7) -0.0100(7)

loop_
_atom_type_symbol
_atom_type_description
_atom_type_scat_dispersion_real
_atom_type_scat_dispersion_imag
_atom_type_scat_source
C C 0.0033 0.0016 'International Tables Vol C Tables 4.2.6.8 and 6.1.1.4'
H H 0.0000 0.0000 'International Tables Vol C Tables 4.2.6.8 and 6.1.1.4'
N N 0.0061 0.0033 'International Tables Vol C Tables 4.2.6.8 and 6.1.1.4'
S S 0.1246 0.1234 'International Tables Vol C Tables 4.2.6.8 and 6.1.1.4'
Zn Zn 0.2839 1.4301 'International Tables Vol C Tables 4.2.6.8 and 6.1.1.4'

loop_
_geom_angle_atom_site_label_1
_geom_angle_atom_site_label_2
_geom_angle_atom_site_label_3
_geom_angle
_geom_angle_site_symmetry_1
_geom_angle_site_symmetry_3
_geom_angle_publ_flag
N1 Zn1 N2 78.78(5) . . ?
N1 Zn1 S1 121.54(4) . . ?
N2 Zn1 S1 110.06(4) . . ?
N1 Zn1 S2 106.29(4) . 2_566 ?
N2 Zn1 S2 121.03(4) . 2_566 ?
S1 Zn1 S2 114.877(18) . 2_566 ?
C1 S1 Zn1 103.27(6) . . ?
C14 S2 Zn1 101.46(5) . 2_566 ?
C15 N1 C19 118.44(14) . . ?
C15 N1 Zn1 124.21(11) . . ?
C19 N1 Zn1 115.16(10) . . ?
C20 N2 C24 118.38(14) . . ?
C20 N2 Zn1 114.76(10) . . ?
C24 N2 Zn1 126.04(11) . . ?
C2 C1 C6 119.02(15) . . ?
C2 C1 S1 119.05(13) . . ?
C6 C1 S1 121.88(13) . . ?
C3 C2 C1 121.30(16) . . ?
C4 C3 C2 119.81(17) . . ?
C3 C4 C5 119.43(16) . . ?
C4 C5 C6 121.94(17) . . ?
C5 C6 C1 118.42(15) . . ?
C5 C6 C7 118.88(15) . . ?
C1 C6 C7 122.50(15) . . ?
C6 C7 C8 117.81(15) . . ?
C10 C8 C14 118.92(16) . . ?
C10 C8 C7 122.12(15) . . ?
C14 C8 C7 118.94(15) . . ?
C8 C10 C11 121.42(16) . . ?
C12 C11 C10 119.65(17) . . ?
C11 C12 C13 119.68(17) . . ?
C12 C13 C14 121.32(16) . . ?
C13 C14 C8 118.99(16) . . ?
C13 C14 S2 120.14(13) . . ?
C8 C14 S2 120.88(13) . . ?
N1 C15 C16 122.78(15) . . ?
C15 C16 C17 120.20(14) . . ?
C16 C17 C18 116.38(15) . . ?
C16 C17 C25 122.50(14) . . ?
C18 C17 C25 121.12(14) . . ?
C19 C18 C17 120.53(15) . . ?
N1 C19 C18 121.66(14) . . ?
N1 C19 C20 114.50(14) . . ?
C18 C19 C20 123.81(14) . . ?
N2 C20 C21 121.91(14) . . ?
N2 C20 C19 114.96(13) . . ?
C21 C20 C19 123.12(14) . . ?
C22 C21 C20 120.01(15) . . ?
C21 C22 C23 117.02(15) . . ?
C21 C22 C29 123.12(15) . . ?
C23 C22 C29 119.86(14) . . ?
C24 C23 C22 120.05(15) . . ?
N2 C24 C23 122.63(15) . . ?
C28A C25 C28B 131.2(6) . . ?
C28A C25 C17 109.48(14) . . ?
C28B C25 C17 118.0(6) . . ?
C28A C25 C26A 109.40(16) . . ?
C17 C25 C26A 111.65(15) . . ?
C28A C25 C27A 110.04(16) . . ?
C17 C25 C27A 107.78(15) . . ?
C26A C25 C27A 108.47(15) . . ?
C28B C25 C26B 108.0(6) . . ?
C17 C25 C26B 113.0(6) . . ?
C28B C25 C27B 107.0(6) . . ?
C17 C25 C27B 105.7(6) . . ?
C27A C25 C27B 144.6(6) . . ?
C26B C25 C27B 104.2(5) . . ?
C30 C29 C22 112.39(13) . . ?
C30 C29 C31 108.73(15) . . ?
C22 C29 C31 108.64(13) . . ?
C30 C29 C32 109.03(14) . . ?
C22 C29 C32 108.43(14) . . ?
C31 C29 C32 109.58(14) . . ?

loop_
_geom_bond_atom_site_label_1
_geom_bond_atom_site_label_2
_geom_bond_distance
_geom_bond_site_symmetry_2
_geom_bond_publ_flag
Zn1 N1 2.0647(13) . ?
Zn1 N2 2.0894(14) . ?
Zn1 S1 2.2463(5) . ?
Zn1 S2 2.2681(4) 2_566 ?
Zn1 Zn1 5.6843(4) 2_566 ?
S1 C1 1.7823(16) . ?
S2 C14 1.7813(17) . ?
S2 Zn1 2.2681(4) 2_566 ?
N1 C15 1.338(2) . ?
N1 C19 1.350(2) . ?
N2 C20 1.341(2) . ?
N2 C24 1.343(2) . ?
C1 C2 1.396(2) . ?
C1 C6 1.406(2) . ?
C2 C3 1.386(2) . ?
C3 C4 1.380(3) . ?
C4 C5 1.381(3) . ?
C5 C6 1.397(2) . ?
C6 C7 1.508(2) . ?
C7 C8 1.516(2) . ?
C8 C10 1.391(2) . ?
C8 C14 1.410(2) . ?
C10 C11 1.392(3) . ?
C11 C12 1.384(3) . ?
C12 C13 1.387(3) . ?
C13 C14 1.398(2) . ?
C15 C16 1.377(2) . ?
C16 C17 1.396(2) . ?
C17 C18 1.403(2) . ?
C17 C25 1.524(2) . ?
C18 C19 1.383(2) . ?
C19 C20 1.491(2) . ?
C20 C21 1.396(2) . ?
C21 C22 1.392(2) . ?
C22 C23 1.394(2) . ?
C22 C29 1.527(2) . ?
C23 C24 1.378(2) . ?
C25 C28A 1.516(2) . ?
C25 C28B 1.521(7) . ?
C25 C26A 1.531(2) . ?
C25 C27A 1.545(3) . ?
C25 C26B 1.561(7) . ?
C25 C27B 1.575(7) . ?
C29 C30 1.526(2) . ?
C29 C31 1.537(2) . ?
C29 C32 1.541(2) . ?
